data_7043283
loop_
_publ_author_name
'Wei, Yongge'
'Xiao, Zicheng'
'Hu, Xunliang'
'Hu, Xiaokang'
'Huang, Bo'
'Cheng, Min'
'Wu, Pingfan'
'Lin, Xinjun'

_publ_section_title
;
 Syntheses and post-functionalization of tri-substituted
 polyalkoxohexavanadates containing tris(alkoxo) ligands
;
_journal_name_full 'Dalton Trans.'
_journal_paper_doi 10.1039/C7DT01543G
_journal_year 2017
_chemical_formula_sum 'C15 H30 N3 O19 V6'
_chemical_formula_weight 862.06
_space_group_crystal_system hexagonal
_space_group_IT_number 186
_space_group_name_Hall 'P 6c -2c'
_space_group_name_H-M_alt 'P 63 m c'
_symmetry_space_group_name_Hall 'P 6c -2c'
_symmetry_space_group_name_H-M 'P 63 m c'
_atom_sites_solution_hydrogens mixed
_audit_creation_method SHELXL-2014/7
_audit_update_record
;
2017-06-01 deposited with the CCDC.
2017-06-06 downloaded from the CCDC.
;
_cell_angle_alpha 90
_cell_angle_beta 90
_cell_angle_gamma 120
_cell_formula_units_Z 2
_cell_length_a 12.9234(4)
_cell_length_b 12.9234(4)
_cell_length_c 9.8515(3)
_cell_measurement_reflns_used 2561
_cell_measurement_temperature 105(2)
_cell_measurement_theta_max 29.3859
_cell_measurement_theta_min 3.1472
_cell_volume 1424.91(8)
_computing_cell_refinement
;
CrysAlisPro, Agilent Technologies,
Version 1.171.35.11 (release 16-05-2011 CrysAlis171 .NET)
(compiled May 16 2011,17:55:39)
;
_computing_data_collection
;
CrysAlisPro, Agilent Technologies,
Version 1.171.35.11 (release 16-05-2011 CrysAlis171 .NET)
(compiled May 16 2011,17:55:39)
;
_computing_data_reduction
;
CrysAlisPro, Agilent Technologies,
Version 1.171.35.11 (release 16-05-2011 CrysAlis171 .NET)
(compiled May 16 2011,17:55:39)
;
_computing_structure_refinement 'SHELXL-2014/7 (Sheldrick, 2014)'
_computing_structure_solution SHELXS
_diffrn_ambient_temperature 105(2)
_diffrn_measured_fraction_theta_full 0.996
_diffrn_measured_fraction_theta_max 0.996
_diffrn_measurement_device_type 'Xcalibur, Eos, Gemini'
_diffrn_measurement_method '\w scans'
_diffrn_radiation_type MoK\a
_diffrn_radiation_wavelength 0.71073
_diffrn_reflns_av_R_equivalents 0.0426
_diffrn_reflns_av_unetI/netI 0.0276
_diffrn_reflns_Laue_measured_fraction_full 0.996
_diffrn_reflns_Laue_measured_fraction_max 0.996
_diffrn_reflns_limit_h_max 15
_diffrn_reflns_limit_h_min -9
_diffrn_reflns_limit_k_max 15
_diffrn_reflns_limit_k_min -15
_diffrn_reflns_limit_l_max 12
_diffrn_reflns_limit_l_min -12
_diffrn_reflns_number 6521
_diffrn_reflns_point_group_measured_fraction_full 0.997
_diffrn_reflns_point_group_measured_fraction_max 0.997
_diffrn_reflns_theta_full 25.242
_diffrn_reflns_theta_max 25.999
_diffrn_reflns_theta_min 3.153
_exptl_absorpt_coefficient_mu 1.975
_exptl_absorpt_correction_T_max 1.00000
_exptl_absorpt_correction_T_min 0.91946
_exptl_absorpt_correction_type multi-scan
_exptl_absorpt_process_details
;
CrysAlisPro, Agilent Technologies,
Version 1.171.35.11 (release 16-05-2011 CrysAlis171 .NET)
(compiled May 16 2011,17:55:39)
Empirical absorption correction using spherical harmonics,
 implemented in SCALE3 ABSPACK scaling algorithm.
;
_exptl_crystal_colour blue
_exptl_crystal_density_diffrn 2.009
_exptl_crystal_description platelet
_exptl_crystal_F_000 862
_exptl_crystal_size_max 0.200
_exptl_crystal_size_mid 0.120
_exptl_crystal_size_min 0.050
_refine_diff_density_max 0.608
_refine_diff_density_min -0.297
_refine_diff_density_rms 0.063
_refine_ls_abs_structure_details
;
 Flack x determined using 457 quotients [(I+)-(I-)]/[(I+)+(I-)]
 (Parsons, Flack and Wagner, Acta Cryst. B69 (2013) 249-259).
;
_refine_ls_abs_structure_Flack 0.02(2)
_refine_ls_extinction_method none
_refine_ls_goodness_of_fit_ref 1.083
_refine_ls_hydrogen_treatment constr
_refine_ls_matrix_type full
_refine_ls_number_parameters 83
_refine_ls_number_reflns 1064
_refine_ls_number_restraints 1
_refine_ls_restrained_S_all 1.082
_refine_ls_R_factor_all 0.0284
_refine_ls_R_factor_gt 0.0268
_refine_ls_shift/su_max 0.000
_refine_ls_shift/su_mean 0.000
_refine_ls_structure_factor_coef Fsqd
_refine_ls_weighting_details 'w=1/[\s^2^(Fo^2^)+(0.0393P)^2^+1.1123P] where P=(Fo^2^+2Fc^2^)/3'
_refine_ls_weighting_scheme calc
_refine_ls_wR_factor_gt 0.0724
_refine_ls_wR_factor_ref 0.0734
_reflns_Friedel_coverage 0.883
_reflns_Friedel_fraction_full 0.998
_reflns_Friedel_fraction_max 0.998
_reflns_number_gt 1023
_reflns_number_total 1064
_reflns_threshold_expression 'I > 2\s(I)'
_cod_data_source_file c7dt01543g2.cif
_cod_data_source_block exp_3611
_cod_original_cell_volume 1424.91(11)
_cod_database_code 7043283
_shelx_shelxl_version_number 2014/7
_shelx_space_group_comment
;
The symmetry employed for this shelxl refinement is uniquely defined
by the following loop, which should always be used as a source of
symmetry information in preference to the above space-group names.
They are only intended as comments.
;
_shelx_estimated_absorpt_t_min 0.694
_shelx_estimated_absorpt_t_max 0.908

loop_
_space_group_symop_operation_xyz
'x, y, z'
'x-y, x, z+1/2'
'-y, x-y, z'
'-x, -y, z+1/2'
'-x+y, -x, z'
'y, -x+y, z+1/2'
'-x+y, y, z'
'x, x-y, z'
'-y, -x, z'
'y, x, z+1/2'
'x-y, -y, z+1/2'
'-x, -x+y, z+1/2'

loop_
_atom_site_label
_atom_site_type_symbol
_atom_site_fract_x
_atom_site_fract_y
_atom_site_fract_z
_atom_site_U_iso_or_equiv
_atom_site_adp_type
_atom_site_occupancy
_atom_site_site_symmetry_order
_atom_site_calc_flag
_atom_site_refinement_flags_posn
_atom_site_refinement_flags_adp
_atom_site_refinement_flags_occupancy
_atom_site_disorder_assembly
_atom_site_disorder_group
V1 V -0.83179(8) -0.41589(4) -0.77440(8) 0.0082(3) Uani 1 2 d S T P . .
V2 V -0.75322(4) -0.50645(9) -1.04417(11) 0.0094(3) Uani 1 2 d S T P . .
O2 O -0.8116(4) -0.4058(2) -1.1325(4) 0.0117(10) Uani 1 2 d S T P . .
O4 O -0.73955(19) -0.4791(4) -0.6732(4) 0.0087(9) Uani 1 2 d S T P . .
O3 O -0.81127(19) -0.6225(4) -1.1385(4) 0.0162(10) Uani 1 2 d S T P . .
O5 O -0.8836(2) -0.5513(3) -0.9072(3) 0.0103(6) Uani 1 1 d . . . . .
O6 O -0.9487(4) -0.47436(19) -0.6766(4) 0.0143(9) Uani 1 2 d S T P . .
O1 O -0.6667 -0.3333 -0.8946(7) 0.0086(14) Uani 1 6 d S T P . .
C2 C -0.8431(3) -0.6862(5) -0.7656(6) 0.0112(12) Uani 1 2 d S T P . .
C1 C -0.8022(2) -0.6043(5) -0.6410(6) 0.0113(13) Uani 1 2 d S T P . .
H1A H -0.8731 -0.6224 -0.5853 0.014 Uiso 0.5 1 calc R U P . .
H1B H -0.7494 -0.6224 -0.5853 0.014 Uiso 0.5 1 calc R U P . .
C3 C -0.9317(4) -0.6686(4) -0.8502(4) 0.0122(9) Uani 1 1 d . . . . .
H3A H -0.9611 -0.7277 -0.9250 0.015 Uiso 1 1 calc R U . . .
H3B H -1.0010 -0.6853 -0.7925 0.015 Uiso 1 1 calc R U . . .
C4 C -0.9078(3) -0.8155(6) -0.7138(7) 0.0192(15) Uani 1 2 d S T P . .
H4A H -0.9862 -0.8352 -0.6776 0.029 Uiso 0.5 1 calc R U P A -1
H4B H -0.8602 -0.8241 -0.6419 0.029 Uiso 0.5 1 calc R U P A -1
H4C H -0.9182 -0.8697 -0.7888 0.029 Uiso 0.5 1 calc R U P A -1
N1 N -0.5853(5) -0.4147(5) -1.4105(8) 0.072(4) Uani 1 2 d S T P . .
H2 H -0.8753 -0.4377 -1.1266 0.086 Uiso 1 2 d R U P . .

loop_
_atom_site_aniso_label
_atom_site_aniso_U_11
_atom_site_aniso_U_22
_atom_site_aniso_U_33
_atom_site_aniso_U_23
_atom_site_aniso_U_13
_atom_site_aniso_U_12
V1 0.0068(5) 0.0080(4) 0.0094(5) 0.0008(2) 0.0016(4) 0.0034(2)
V2 0.0099(4) 0.0097(5) 0.0086(5) -0.0015(4) -0.0007(2) 0.0048(3)
O2 0.016(2) 0.0118(16) 0.009(2) -0.0013(9) -0.0026(18) 0.0079(11)
O4 0.0099(15) 0.0051(18) 0.009(2) 0.0003(18) 0.0001(9) 0.0025(9)
O3 0.0175(17) 0.016(2) 0.015(2) -0.0054(19) -0.0027(9) 0.0078(11)
O5 0.0106(15) 0.0091(14) 0.0107(12) 0.0001(13) -0.0006(14) 0.0045(11)
O6 0.014(2) 0.0137(15) 0.015(2) 0.0018(9) 0.0036(19) 0.0071(11)
O1 0.008(2) 0.008(2) 0.010(4) 0.000 0.000 0.0041(10)
C2 0.011(2) 0.008(3) 0.014(3) 0.000(3) 0.0000(13) 0.0039(13)
C1 0.012(2) 0.008(3) 0.012(3) 0.005(2) 0.0023(12) 0.0041(14)
C3 0.011(2) 0.006(2) 0.015(2) -0.0004(16) 0.0023(17) 0.0015(18)
C4 0.018(3) 0.011(3) 0.027(4) 0.003(3) 0.0017(14) 0.0056(16)
N1 0.072(4) 0.072(4) 0.008(3) 0.003(2) -0.003(2) -0.011(5)

loop_
_atom_type_symbol
_atom_type_description
_atom_type_scat_dispersion_real
_atom_type_scat_dispersion_imag
_atom_type_scat_source
C C 0.0033 0.0016 'International Tables Vol C Tables 4.2.6.8 and 6.1.1.4'
H H 0.0000 0.0000 'International Tables Vol C Tables 4.2.6.8 and 6.1.1.4'
N N 0.0061 0.0033 'International Tables Vol C Tables 4.2.6.8 and 6.1.1.4'
O O 0.0106 0.0060 'International Tables Vol C Tables 4.2.6.8 and 6.1.1.4'
V V 0.3005 0.5294 'International Tables Vol C Tables 4.2.6.8 and 6.1.1.4'

loop_
_geom_angle_atom_site_label_1
_geom_angle_atom_site_label_2
_geom_angle_atom_site_label_3
_geom_angle
_geom_angle_site_symmetry_1
_geom_angle_site_symmetry_3
O6 V1 O5 98.82(14) . 8
O6 V1 O5 98.82(14) . .
O5 V1 O5 89.37(18) 8 .
O6 V1 O4 96.85(15) . 5_445
O5 V1 O4 88.63(16) 8 5_445
O5 V1 O4 164.32(14) . 5_445
O6 V1 O4 96.85(15) . .
O5 V1 O4 164.32(14) 8 .
O5 V1 O4 88.64(16) . .
O4 V1 O4 89.1(2) 5_445 .
O6 V1 O1 176.3(2) . .
O5 V1 O1 83.79(15) 8 .
O5 V1 O1 83.79(15) . .
O4 V1 O1 80.54(15) 5_445 .
O4 V1 O1 80.54(15) . .
O3 V2 O2 101.83(15) . 3_455
O3 V2 O2 101.83(15) . .
O2 V2 O2 89.3(3) 3_455 .
O3 V2 O5 100.83(14) . 7_455
O2 V2 O5 86.85(17) 3_455 7_455
O2 V2 O5 157.33(14) . 7_455
O3 V2 O5 100.83(14) . .
O2 V2 O5 157.33(14) 3_455 .
O2 V2 O5 86.85(17) . .
O5 V2 O5 88.18(19) 7_455 .
O3 V2 O1 178.3(2) . .
O2 V2 O1 79.34(14) 3_455 .
O2 V2 O1 79.34(14) . .
O5 V2 O1 77.99(13) 7_455 .
O5 V2 O1 77.99(13) . .
V2 O2 V2 114.1(2) 5_445 .
V2 O2 H2 106.9 5_445 .
V2 O2 H2 106.9 . .
C1 O4 V1 116.86(18) . 3_455
C1 O4 V1 116.86(18) . .
V1 O4 V1 105.2(2) 3_455 .
C3 O5 V2 115.2(3) . .
C3 O5 V1 116.4(3) . .
V2 O5 V1 108.67(13) . .
V1 O1 V1 93.6(2) 5_445 .
V1 O1 V1 93.6(2) 5_445 3_455
V1 O1 V1 93.6(2) . 3_455
V1 O1 V2 89.51(3) 5_445 5_445
V1 O1 V2 89.51(3) . 5_445
V1 O1 V2 175.4(3) 3_455 5_445
V1 O1 V2 89.51(3) 5_445 3_455
V1 O1 V2 175.4(3) . 3_455
V1 O1 V2 89.51(3) 3_455 3_455
V2 O1 V2 87.2(2) 5_445 3_455
V1 O1 V2 175.4(3) 5_445 .
V1 O1 V2 89.51(3) . .
V1 O1 V2 89.51(3) 3_455 .
V2 O1 V2 87.2(2) 5_445 .
V2 O1 V2 87.2(2) 3_455 .
C3 C2 C3 111.5(5) . 7_455
C3 C2 C1 111.2(3) . .
C3 C2 C1 111.2(3) 7_455 .
C3 C2 C4 107.7(3) . .
C3 C2 C4 107.7(3) 7_455 .
C1 C2 C4 107.3(5) . .
O4 C1 C2 114.0(5) . .
O4 C1 H1A 108.8 . .
C2 C1 H1A 108.8 . .
O4 C1 H1B 108.8 . .
C2 C1 H1B 108.8 . .
H1A C1 H1B 107.7 . .
O5 C3 C2 114.3(4) . .
O5 C3 H3A 108.7 . .
C2 C3 H3A 108.7 . .
O5 C3 H3B 108.7 . .
C2 C3 H3B 108.7 . .
H3A C3 H3B 107.6 . .
C2 C4 H4A 109.5 . .
C2 C4 H4B 109.5 . .
H4A C4 H4B 109.5 . .
C2 C4 H4C 109.5 . .
H4A C4 H4C 109.5 . .
H4B C4 H4C 109.5 . .

loop_
_geom_bond_atom_site_label_1
_geom_bond_atom_site_label_2
_geom_bond_distance
_geom_bond_site_symmetry_2
V1 O6 1.625(4) .
V1 O5 2.012(3) 8
V1 O5 2.012(3) .
V1 O4 2.014(3) 5_445
V1 O4 2.014(3) .
V1 O1 2.195(4) .
V2 O3 1.597(4) .
V2 O2 2.000(2) 3_455
V2 O2 2.000(2) .
V2 O5 2.005(3) 7_455
V2 O5 2.005(3) .
V2 O1 2.434(5) .
O2 V2 2.000(2) 5_445
O2 H2 0.7152 .
O4 C1 1.437(7) .
O4 V1 2.014(3) 3_455
O5 C3 1.435(5) .
O1 V1 2.195(4) 5_445
O1 V1 2.195(4) 3_455
O1 V2 2.434(5) 5_445
O1 V2 2.434(5) 3_455
C2 C3 1.522(6) .
C2 C3 1.522(6) 7_455
C2 C1 1.532(8) .
C2 C4 1.535(9) .
C1 H1A 0.9900 .
C1 H1B 0.9900 .
C3 H3A 0.9900 .
C3 H3B 0.9900 .
C4 H4A 0.9800 .
C4 H4B 0.9800 .
C4 H4C 0.9800 .

loop_
_geom_torsion_atom_site_label_1
_geom_torsion_atom_site_label_2
_geom_torsion_atom_site_label_3
_geom_torsion_atom_site_label_4
_geom_torsion
_geom_torsion_site_symmetry_1
V1 O4 C1 C2 -63.0(2) 3_455
V1 O4 C1 C2 63.0(2) .
C3 C2 C1 O4 -62.5(4) .
C3 C2 C1 O4 62.5(4) 7_455
C4 C2 C1 O4 180.000(2) .
V2 O5 C3 C2 64.9(4) .
V1 O5 C3 C2 -64.0(4) .
C3 C2 C3 O5 -61.5(6) 7_455
C1 C2 C3 O5 63.3(5) .
C4 C2 C3 O5 -179.5(4) .
